data_2017299
loop_
_publ_author_name
'Rodr\'iguez, Ricaurte'
'Nogueras, Manuel'
'Cobo, Justo'
'Glidewell, Christopher'

_publ_section_title
;
 5-Nitro-<i>N</i>^4^,<i>N</i>^6^-diphenylpyrimidine-4,6-diamine:
 polarized molecules linked into \p-stacked chains <i>via</i>
 three-centre C---H&#x00B7;&#x00B7;&#x00B7;(O)~2~ hydrogen bonds
;
_journal_coeditor_code GG3208
_journal_issue 9
_journal_name_full 'Acta Crystallographica Section C'
_journal_page_first o438
_journal_page_last o440
_journal_paper_doi 10.1107/S0108270109029618
_journal_volume 65
_journal_year 2009
_chemical_formula_iupac 'C16 H13 N5 O2'
_chemical_formula_moiety 'C16 H13 N5 O2'
_chemical_formula_sum 'C16 H13 N5 O2'
_chemical_formula_weight 307.31
_chemical_melting_point 442.0(10)
_chemical_name_systematic
;
5-Nitro-<i>N</i>^4^,<i>N</i>^6^-diphenylpyrimidine-4,6-diamine
;
_space_group_IT_number 14
_symmetry_cell_setting monoclinic
_symmetry_space_group_name_Hall '-P 2ybc'
_symmetry_space_group_name_H-M 'P 1 21/c 1'
_atom_sites_solution_hydrogens geom
_atom_sites_solution_primary direct
_atom_sites_solution_secondary difmap
_cell_angle_alpha 90.00
_cell_angle_beta 94.541(10)
_cell_angle_gamma 90.00
_cell_formula_units_Z 4
_cell_length_a 7.9112(11)
_cell_length_b 5.5582(6)
_cell_length_c 30.665(3)
_cell_measurement_reflns_used 2720
_cell_measurement_temperature 120(2)
_cell_measurement_theta_max 27.50
_cell_measurement_theta_min 2.81
_cell_volume 1344.2(3)
_computing_cell_refinement 'DIRAX/LSQ (Duisenberg <i>et al.</i>,  2000)'
_computing_data_collection 'COLLECT (Hooft, 1999)'
_computing_data_reduction 'EVALCCD (Duisenberg <i>et al.</i>,  2003)'
_computing_molecular_graphics 'PLATON (Spek, 2009)'
_computing_publication_material 'SHELXL97 (Sheldrick, 2008) and PLATON (Spek, 2009)'
_computing_structure_refinement 'SHELXL97 (Sheldrick, 2008)'
_computing_structure_solution 'Sir2004 (Burla <i>et al.</i>,  2005)'
_diffrn_ambient_temperature 120(2)
_diffrn_detector_area_resol_mean 9.091
_diffrn_measured_fraction_theta_full 0.999
_diffrn_measured_fraction_theta_max 0.999
_diffrn_measurement_device_type 'Bruker--Nonius KappaCCD'
_diffrn_measurement_method '\f & \w scans'
_diffrn_radiation_monochromator graphite
_diffrn_radiation_source 'Bruker-Nonius FR591 rotating anode'
_diffrn_radiation_type 'Mo K\a'
_diffrn_radiation_wavelength 0.71073
_diffrn_reflns_av_R_equivalents 0.0839
_diffrn_reflns_av_sigmaI/netI 0.0795
_diffrn_reflns_limit_h_max 10
_diffrn_reflns_limit_h_min -10
_diffrn_reflns_limit_k_max 7
_diffrn_reflns_limit_k_min -7
_diffrn_reflns_limit_l_max 39
_diffrn_reflns_limit_l_min -39
_diffrn_reflns_number 20376
_diffrn_reflns_theta_full 27.50
_diffrn_reflns_theta_max 27.50
_diffrn_reflns_theta_min 2.81
_diffrn_standards_decay_% 0
_diffrn_standards_number 0
_exptl_absorpt_coefficient_mu 0.106
_exptl_absorpt_correction_T_max 0.995
_exptl_absorpt_correction_T_min 0.931
_exptl_absorpt_correction_type multi-scan
_exptl_absorpt_process_details '(SADABS; Sheldrick, 2003)'
_exptl_crystal_colour yellow
_exptl_crystal_density_diffrn 1.519
_exptl_crystal_density_method 'not measured'
_exptl_crystal_description plate
_exptl_crystal_F_000 640
_exptl_crystal_size_max 0.43
_exptl_crystal_size_mid 0.21
_exptl_crystal_size_min 0.05
_refine_diff_density_max 0.344
_refine_diff_density_min -0.376
_refine_ls_extinction_method none
_refine_ls_goodness_of_fit_ref 1.075
_refine_ls_hydrogen_treatment constr
_refine_ls_matrix_type full
_refine_ls_number_parameters 208
_refine_ls_number_reflns 3094
_refine_ls_number_restraints 0
_refine_ls_restrained_S_all 1.075
_refine_ls_R_factor_all 0.1408
_refine_ls_R_factor_gt 0.0566
_refine_ls_shift/su_max 0.001
_refine_ls_shift/su_mean 0.000
_refine_ls_structure_factor_coef Fsqd
_refine_ls_weighting_details 'w=1/[\s^2^(Fo^2^)+(0.0646P)^2^+0.3701P] where P=(Fo^2^+2Fc^2^)/3'
_refine_ls_weighting_scheme calc
_refine_ls_wR_factor_gt 0.1170
_refine_ls_wR_factor_ref 0.1526
_reflns_number_gt 1658
_reflns_number_total 3094
_reflns_threshold_expression I>2\s(I)
_cod_data_source_file gg3208.cif
_cod_data_source_block I
_cod_depositor_comments
;
The following automatic conversions were performed:
'_exptl_absorpt_correction_type' value 'Multi-scan' changed to
'multi-scan' according to
'/home/saulius/struct/CIF-dictionaries/cif_core.dic' dictionary named
'cif_core.dic' version 2.4.1 from 2010-06-29.

Automatic conversion script
Id: cif_fix_enum 1527 2010-12-29 10:47:43Z saulius 

The following automatic conversions were performed:

'_chemical_melting_point' value '441-443' was changed to '442.0(10)'
- the average value was taken and precision was estimated.

Automatic conversion script
Id: cif_fix_values 1646 2011-03-28 12:23:43Z adriana 

The following automatic conversions were performed:

'_chemical_melting_point' value '441-443' was changed to '442.0(10)'
- the average value was taken and precision was
estimated.

'_exptl_absorpt_correction_type' value 'Multi-scan'
changed to 'multi-scan' according to
/home/saulius/struct/CIF-dictionaries/cif_core.dic dictionary named
'cif_core.dic' version 2.4.1 from 2010-06-29.

Automatic conversion script
Id: cif_fix_values 1715 2011-07-08 13:25:40Z adriana 
;
_cod_original_sg_symbol_H-M 'P 21/c'
_cod_database_code 2017299
_cod_database_fobs_code 2017299

loop_
_symmetry_equiv_pos_as_xyz
'x, y, z'
'-x, y+1/2, -z+1/2'
'-x, -y, -z'
'x, -y-1/2, z-1/2'

loop_
_atom_site_type_symbol
_atom_site_label
_atom_site_fract_x
_atom_site_fract_y
_atom_site_fract_z
_atom_site_U_iso_or_equiv
_atom_site_adp_type
_atom_site_calc_flag
_atom_site_refinement_flags
_atom_site_occupancy
_atom_site_disorder_assembly
_atom_site_disorder_group
N N1 0.3389(3) 0.3814(4) 0.42872(6) 0.0229(5) Uani d . 1 . .
C C2 0.3661(3) 0.3644(5) 0.38694(8) 0.0235(6) Uani d . 1 . .
H H2 0.4327 0.2302 0.3797 0.028 Uiso calc R 1 . .
N N3 0.3157(3) 0.5033(4) 0.35383(6) 0.0232(5) Uani d . 1 . .
C C4 0.2250(3) 0.6966(4) 0.36356(8) 0.0203(6) Uani d . 1 . .
C C5 0.1861(3) 0.7393(4) 0.40724(7) 0.0190(6) Uani d . 1 . .
C C6 0.2467(3) 0.5718(5) 0.43984(8) 0.0210(6) Uani d . 1 . .
N N4 0.1781(3) 0.8435(4) 0.33035(6) 0.0242(5) Uani d . 1 . .
H H4 0.1181 0.9714 0.3361 0.029 Uiso calc R 1 . .
C C41 0.2175(3) 0.8092(5) 0.28647(8) 0.0231(6) Uani d . 1 . .
C C42 0.1616(3) 0.6076(5) 0.26331(8) 0.0258(6) Uani d . 1 . .
H H41 0.0985 0.4870 0.2768 0.031 Uiso calc R 1 . .
C C43 0.1981(3) 0.5835(5) 0.22052(8) 0.0297(7) Uani d . 1 . .
H H43 0.1603 0.4455 0.2043 0.036 Uiso calc R 1 . .
C C44 0.2893(4) 0.7583(5) 0.20110(8) 0.0316(7) Uani d . 1 . .
H H44 0.3149 0.7402 0.1715 0.038 Uiso calc R 1 . .
C C45 0.3435(4) 0.9590(5) 0.22427(9) 0.0327(7) Uani d . 1 . .
H H45 0.4066 1.0793 0.2107 0.039 Uiso calc R 1 . .
C C46 0.3068(3) 0.9865(5) 0.26701(8) 0.0268(6) Uani d . 1 . .
H H46 0.3427 1.1263 0.2830 0.032 Uiso calc R 1 . .
N N5 0.0890(3) 0.9413(4) 0.41752(7) 0.0229(5) Uani d . 1 . .
O O51 0.0345(2) 1.0828(3) 0.38809(5) 0.0278(5) Uani d . 1 . .
O O52 0.0566(2) 0.9798(3) 0.45583(5) 0.0268(5) Uani d . 1 . .
N N6 0.2137(3) 0.5944(4) 0.48158(6) 0.0219(5) Uani d . 1 . .
H H6 0.1538 0.7228 0.4871 0.026 Uiso calc R 1 . .
C C61 0.2574(3) 0.4496(4) 0.51860(8) 0.0209(6) Uani d . 1 . .
C C62 0.3513(3) 0.2398(5) 0.51946(8) 0.0249(6) Uani d . 1 . .
H H62 0.3937 0.1802 0.4934 0.030 Uiso calc R 1 . .
C C63 0.3830(3) 0.1181(5) 0.55825(8) 0.0254(6) Uani d . 1 . .
H H63 0.4476 -0.0261 0.5587 0.030 Uiso calc R 1 . .
C C64 0.3234(3) 0.2002(5) 0.59642(8) 0.0266(6) Uani d . 1 . .
H H64 0.3460 0.1138 0.6230 0.032 Uiso calc R 1 . .
C C65 0.2297(3) 0.4110(5) 0.59559(8) 0.0246(6) Uani d . 1 . .
H H65 0.1885 0.4708 0.6218 0.029 Uiso calc R 1 . .
C C66 0.1966(3) 0.5333(5) 0.55710(8) 0.0224(6) Uani d . 1 . .
H H66 0.1313 0.6769 0.5567 0.027 Uiso calc R 1 . .

loop_
_atom_site_aniso_label
_atom_site_aniso_U_11
_atom_site_aniso_U_22
_atom_site_aniso_U_33
_atom_site_aniso_U_12
_atom_site_aniso_U_13
_atom_site_aniso_U_23
N1 0.0234(12) 0.0234(12) 0.0222(12) 0.0020(10) 0.0038(9) 0.0000(9)
C2 0.0249(15) 0.0222(14) 0.0236(15) 0.0031(12) 0.0028(11) -0.0005(11)
N3 0.0231(12) 0.0242(12) 0.0225(12) 0.0023(10) 0.0020(9) 0.0024(10)
C4 0.0177(13) 0.0210(14) 0.0222(14) -0.0017(12) 0.0021(10) 0.0017(11)
C5 0.0161(13) 0.0174(13) 0.0236(14) 0.0019(11) 0.0027(10) -0.0005(11)
C6 0.0149(13) 0.0242(14) 0.0239(14) 0.0005(12) 0.0011(10) -0.0007(11)
N4 0.0276(13) 0.0225(12) 0.0225(12) 0.0050(10) 0.0023(9) 0.0032(9)
C41 0.0192(14) 0.0291(15) 0.0210(14) 0.0054(12) 0.0011(11) 0.0047(11)
C42 0.0236(15) 0.0263(15) 0.0273(15) 0.0005(12) 0.0011(11) 0.0023(12)
C43 0.0304(16) 0.0305(16) 0.0276(15) 0.0063(14) -0.0019(12) -0.0019(13)
C44 0.0376(18) 0.0355(17) 0.0224(14) 0.0112(14) 0.0069(12) 0.0023(13)
C45 0.0332(17) 0.0327(17) 0.0332(16) 0.0042(14) 0.0087(13) 0.0067(13)
C46 0.0282(15) 0.0226(14) 0.0293(15) 0.0026(12) 0.0018(12) -0.0004(12)
N5 0.0197(11) 0.0259(13) 0.0230(12) 0.0024(10) 0.0005(9) -0.0001(10)
O51 0.0328(11) 0.0253(10) 0.0249(10) 0.0074(9) -0.0002(8) 0.0043(8)
O52 0.0323(11) 0.0292(10) 0.0192(10) 0.0032(9) 0.0054(8) -0.0010(8)
N6 0.0224(12) 0.0213(11) 0.0220(12) 0.0063(10) 0.0024(9) 0.0015(9)
C61 0.0185(13) 0.0207(14) 0.0234(14) -0.0004(11) 0.0002(10) 0.0037(11)
C62 0.0262(15) 0.0262(15) 0.0224(14) 0.0027(13) 0.0036(11) -0.0034(12)
C63 0.0237(15) 0.0236(15) 0.0290(15) 0.0025(12) 0.0021(11) 0.0012(12)
C64 0.0284(15) 0.0276(15) 0.0238(15) -0.0015(13) 0.0009(12) 0.0060(12)
C65 0.0251(15) 0.0278(15) 0.0213(14) -0.0018(12) 0.0047(11) -0.0031(11)
C66 0.0203(14) 0.0210(14) 0.0258(14) 0.0011(12) 0.0009(11) -0.0010(11)

loop_
_atom_type_symbol
_atom_type_description
_atom_type_scat_dispersion_real
_atom_type_scat_dispersion_imag
_atom_type_scat_source
C C 0.0033 0.0016 'International Tables Vol C Tables 4.2.6.8 and 6.1.1.4'
H H 0.0000 0.0000 'International Tables Vol C Tables 4.2.6.8 and 6.1.1.4'
N N 0.0061 0.0033 'International Tables Vol C Tables 4.2.6.8 and 6.1.1.4'
O O 0.0106 0.0060 'International Tables Vol C Tables 4.2.6.8 and 6.1.1.4'

loop_
_geom_angle_atom_site_label_1
_geom_angle_atom_site_label_2
_geom_angle_atom_site_label_3
_geom_angle_site_symmetry_1
_geom_angle_site_symmetry_3
_geom_angle
_geom_angle_publ_flag
C2 N1 C6 . . 115.9(2) ?
N3 C2 N1 . . 130.3(2) ?
N3 C2 H2 . . 114.9 ?
N1 C2 H2 . . 114.9 ?
C2 N3 C4 . . 115.8(2) ?
N4 C4 N3 . . 116.3(2) ?
N4 C4 C5 . . 123.4(2) ?
N3 C4 C5 . . 120.4(2) ?
N5 C5 C4 . . 120.5(2) ?
N5 C5 C6 . . 121.6(2) ?
C4 C5 C6 . . 117.9(2) ?
N6 C6 N1 . . 118.0(2) ?
N6 C6 C5 . . 122.2(2) ?
N1 C6 C5 . . 119.8(2) ?
C4 N4 C41 . . 124.9(2) ?
C4 N4 H4 . . 117.5 ?
C41 N4 H4 . . 117.5 ?
C46 C41 C42 . . 120.9(2) ?
C46 C41 N4 . . 118.3(2) ?
C42 C41 N4 . . 120.8(2) ?
C43 C42 C41 . . 119.2(2) ?
C43 C42 H41 . . 120.4 ?
C41 C42 H41 . . 120.4 ?
C42 C43 C44 . . 120.2(3) ?
C42 C43 H43 . . 119.9 ?
C44 C43 H43 . . 119.9 ?
C45 C44 C43 . . 120.2(2) ?
C45 C44 H44 . . 119.9 ?
C43 C44 H44 . . 119.9 ?
C44 C45 C46 . . 120.2(3) ?
C44 C45 H45 . . 119.9 ?
C46 C45 H45 . . 119.9 ?
C45 C46 C41 . . 119.3(3) ?
C45 C46 H46 . . 120.4 ?
C41 C46 H46 . . 120.4 ?
O52 N5 O51 . . 119.4(2) ?
O52 N5 C5 . . 120.4(2) ?
O51 N5 C5 . . 120.20(19) ?
C6 N6 C61 . . 131.6(2) ?
C6 N6 H6 . . 114.2 ?
C61 N6 H6 . . 114.2 ?
C62 C61 C66 . . 119.2(2) ?
C62 C61 N6 . . 126.4(2) ?
C66 C61 N6 . . 114.4(2) ?
C63 C62 C61 . . 119.5(2) ?
C63 C62 H62 . . 120.2 ?
C61 C62 H62 . . 120.2 ?
C62 C63 C64 . . 121.5(3) ?
C62 C63 H63 . . 119.3 ?
C64 C63 H63 . . 119.3 ?
C63 C64 C65 . . 119.0(2) ?
C63 C64 H64 . . 120.5 ?
C65 C64 H64 . . 120.5 ?
C66 C65 C64 . . 120.1(2) ?
C66 C65 H65 . . 120.0 ?
C64 C65 H65 . . 120.0 ?
C65 C66 C61 . . 120.7(2) ?
C65 C66 H66 . . 119.7 ?
C61 C66 H66 . . 119.7 ?

loop_
_geom_bond_atom_site_label_1
_geom_bond_atom_site_label_2
_geom_bond_site_symmetry_2
_geom_bond_distance
_geom_bond_publ_flag
N1 C2 . 1.319(3) y
C2 N3 . 1.313(3) y
N3 C4 . 1.339(3) y
C4 C5 . 1.418(3) y
C5 C6 . 1.421(3) y
C6 N1 . 1.345(3) y
C2 H2 . 0.9500 ?
C4 N4 . 1.335(3) y
C5 N5 . 1.410(3) y
N5 O51 . 1.248(2) y
N5 O52 . 1.241(2) y
C6 N6 . 1.332(3) y
N4 C41 . 1.418(3) ?
N4 H4 . 0.8800 ?
C41 C46 . 1.376(3) ?
C41 C42 . 1.381(4) ?
C42 C43 . 1.372(3) ?
C42 H41 . 0.9500 ?
C43 C44 . 1.373(4) ?
C43 H43 . 0.9500 ?
C44 C45 . 1.373(4) ?
C44 H44 . 0.9500 ?
C45 C46 . 1.373(3) ?
C45 H45 . 0.9500 ?
C46 H46 . 0.9500 ?
N6 C61 . 1.412(3) ?
N6 H6 . 0.8800 ?
C61 C62 . 1.382(4) ?
C61 C66 . 1.390(3) ?
C62 C63 . 1.374(3) ?
C62 H62 . 0.9500 ?
C63 C64 . 1.374(3) ?
C63 H63 . 0.9500 ?
C64 C65 . 1.385(4) ?
C64 H64 . 0.9500 ?
C65 C66 . 1.369(3) ?
C65 H65 . 0.9500 ?
C66 H66 . 0.9500 ?

loop_
_geom_hbond_atom_site_label_D
_geom_hbond_atom_site_label_H
_geom_hbond_atom_site_label_A
_geom_hbond_site_symmetry_A
_geom_hbond_distance_DH
_geom_hbond_distance_HA
_geom_hbond_distance_DA
_geom_hbond_angle_DHA
_geom_hbond_publ_flag
N4 H4 O51 . 0.88 1.88 2.552(3) 132 y
N6 H6 O52 . 0.88 1.85 2.569(3) 137 y
C66 H66 O51 3_576 0.95 2.59 3.348(3) 137 y
C66 H66 O52 3_576 0.95 2.43 3.372(3) 171 y

loop_
_geom_torsion_atom_site_label_1
_geom_torsion_atom_site_label_2
_geom_torsion_atom_site_label_3
_geom_torsion_atom_site_label_4
_geom_torsion_site_symmetry_1
_geom_torsion_site_symmetry_2
_geom_torsion_site_symmetry_3
_geom_torsion_site_symmetry_4
_geom_torsion
_geom_torsion_publ_flag
C6 N1 C2 N3 . . . . -0.8(4) ?
N1 C2 N3 C4 . . . . 1.5(4) ?
C2 N3 C4 N4 . . . . 177.8(2) ?
C2 N3 C4 C5 . . . . -1.1(3) ?
N4 C4 C5 N5 . . . . 1.9(4) ?
N3 C4 C5 N5 . . . . -179.3(2) ?
N4 C4 C5 C6 . . . . -178.6(2) ?
N3 C4 C5 C6 . . . . 0.2(4) ?
C2 N1 C6 N6 . . . . 178.9(2) ?
C2 N1 C6 C5 . . . . -0.3(3) ?
N5 C5 C6 N6 . . . . 0.9(4) ?
C4 C5 C6 N6 . . . . -178.7(2) ?
N5 C5 C6 N1 . . . . -180.0(2) ?
C4 C5 C6 N1 . . . . 0.5(3) ?
N3 C4 N4 C41 . . . . -0.2(4) y
C5 C4 N4 C41 . . . . 178.7(2) ?
C4 N4 C41 C46 . . . . -121.4(3) ?
C4 N4 C41 C42 . . . . 61.3(3) y
C4 C5 N5 O51 . . . . 1.0(3) y
C46 C41 C42 C43 . . . . 1.0(4) ?
N4 C41 C42 C43 . . . . 178.2(2) ?
C41 C42 C43 C44 . . . . 0.0(4) ?
C42 C43 C44 C45 . . . . -0.4(4) ?
C43 C44 C45 C46 . . . . 0.0(4) ?
C44 C45 C46 C41 . . . . 1.0(4) ?
C42 C41 C46 C45 . . . . -1.4(4) ?
N4 C41 C46 C45 . . . . -178.7(2) ?
C6 C5 N5 O52 . . . . 1.2(3) ?
C6 C5 N5 O51 . . . . -178.5(2) ?
N1 C6 N6 C61 . . . . -0.6(4) y
C5 C6 N6 C61 . . . . 178.6(2) ?
C6 N6 C61 C62 . . . . 0.5(4) y
C4 C5 N5 O52 . . . . -179.2(2) y
C6 N6 C61 C66 . . . . -179.3(2) ?
C66 C61 C62 C63 . . . . 0.0(4) ?
N6 C61 C62 C63 . . . . -179.8(2) ?
C61 C62 C63 C64 . . . . 0.0(4) ?
C62 C63 C64 C65 . . . . -0.2(4) ?
C63 C64 C65 C66 . . . . 0.5(4) ?
C64 C65 C66 C61 . . . . -0.6(4) ?
C62 C61 C66 C65 . . . . 0.4(4) ?
N6 C61 C66 C65 . . . . -179.8(2) ?

loop_
_cod_related_entry_id
_cod_related_entry_database
_cod_related_entry_code
1 ChemSpider 283285
